data_7153658
loop_
_publ_author_name
'Olbrich, Martin'
'Mayer, Peter'
'Trauner, Dirk'

_publ_section_title
;
 A step toward polytwistane: synthesis and characterization of
 C2-symmetric tritwistane.
;
_journal_issue 1
_journal_name_full 'Organic &amp; biomolecular chemistry'
_journal_page_first 108
_journal_page_last 112
_journal_paper_doi 10.1039/c3ob42152j
_journal_volume 12
_journal_year 2014
_chemical_formula_moiety 'C41 H32 Co2 F2 N6 O11, H2 O'
_chemical_formula_sum 'C41 H34 Co2 F2 N6 O12'
_chemical_formula_weight 958.60
_chemical_name_systematic
; 
 ? 
;
_space_group_IT_number 2
_symmetry_cell_setting triclinic
_symmetry_space_group_name_Hall '-P 1'
_symmetry_space_group_name_H-M 'P -1'
_atom_sites_solution_hydrogens geom
_atom_sites_solution_primary direct
_atom_sites_solution_secondary difmap
_audit_creation_method SHELXL-97
_cell_angle_alpha 93.793(5)
_cell_angle_beta 90.314(8)
_cell_angle_gamma 93.311(8)
_cell_formula_units_Z 2
_cell_length_a 10.2431(9)
_cell_length_b 14.06540(10)
_cell_length_c 14.0892(2)
_cell_measurement_temperature 296(2)
_cell_volume 2021.96(18)
_computing_structure_refinement 'SHELXL-97 (Sheldrick, 1997)'
_computing_structure_solution 'SHELXS-97 (Sheldrick, 1990)'
_diffrn_ambient_temperature 296(2)
_diffrn_measured_fraction_theta_full 0.985
_diffrn_measured_fraction_theta_max 0.985
_diffrn_radiation_monochromator graphite
_diffrn_radiation_source 'fine-focus sealed tube'
_diffrn_radiation_type MoK\a
_diffrn_radiation_wavelength 0.71073
_diffrn_reflns_av_R_equivalents 0.0505
_diffrn_reflns_av_sigmaI/netI 0.1132
_diffrn_reflns_limit_h_max 12
_diffrn_reflns_limit_h_min -11
_diffrn_reflns_limit_k_max 16
_diffrn_reflns_limit_k_min -16
_diffrn_reflns_limit_l_max 16
_diffrn_reflns_limit_l_min -16
_diffrn_reflns_number 10880
_diffrn_reflns_theta_full 25.00
_diffrn_reflns_theta_max 25.00
_diffrn_reflns_theta_min 1.45
_exptl_absorpt_coefficient_mu 0.902
_exptl_absorpt_correction_T_max 0.8472
_exptl_absorpt_correction_T_min 0.8058
_exptl_absorpt_correction_type multi-scan
_exptl_absorpt_process_details sadabs
_exptl_crystal_density_diffrn 1.575
_exptl_crystal_density_method 'not measured'
_exptl_crystal_F_000 980
_exptl_crystal_size_max 0.25
_exptl_crystal_size_mid 0.21
_exptl_crystal_size_min 0.19
_refine_diff_density_max 1.082
_refine_diff_density_min -0.818
_refine_diff_density_rms 0.138
_refine_ls_extinction_method none
_refine_ls_goodness_of_fit_ref 1.036
_refine_ls_hydrogen_treatment constr
_refine_ls_matrix_type full
_refine_ls_number_parameters 572
_refine_ls_number_reflns 7012
_refine_ls_number_restraints 24
_refine_ls_restrained_S_all 1.060
_refine_ls_R_factor_all 0.1328
_refine_ls_R_factor_gt 0.0773
_refine_ls_shift/su_max 0.000
_refine_ls_shift/su_mean 0.000
_refine_ls_structure_factor_coef Fsqd
_refine_ls_weighting_details 'calc w=1/[\s^2^(Fo^2^)+(0.1208P)^2^+0.0000P] where P=(Fo^2^+2Fc^2^)/3'
_refine_ls_weighting_scheme calc
_refine_ls_wR_factor_gt 0.1912
_refine_ls_wR_factor_ref 0.2290
_reflns_number_gt 4226
_reflns_number_total 7012
_reflns_threshold_expression >2sigma(I)
_cod_data_source_file c3ob42152j.txt
_cod_data_source_block ds
_cod_depositor_comments
;
The following automatic conversions were performed:

'_symmetry_cell_setting' value 'Triclinic' changed to 'triclinic'
according to
/usr/data/users/saulius/automatic-downloads/current/RSC/lib/dictionaries/cif_core.dic
dictionary named 'cif_core.dic' version 2.4.2 from 2011-04-26.

Automatic conversion script
Id: cif_fix_values 2281 2013-09-26 08:29:07Z andrius 
;
_cod_original_sg_symbol_H-M P-1
_cod_database_code 7153658

loop_
_symmetry_equiv_pos_as_xyz
'x, y, z'
'-x, -y, -z'

loop_
_atom_site_label
_atom_site_type_symbol
_atom_site_fract_x
_atom_site_fract_y
_atom_site_fract_z
_atom_site_U_iso_or_equiv
_atom_site_adp_type
_atom_site_occupancy
_atom_site_symmetry_multiplicity
_atom_site_calc_flag
_atom_site_refinement_flags
Co1 Co 0.0000 0.5000 0.5000 0.0281(4) Uani 1 2 d S
Co2 Co -0.25881(9) 0.60718(6) 0.55535(7) 0.0316(3) Uani 1 1 d .
Co3 Co 0.0000 1.0000 1.0000 0.0349(4) Uani 1 2 d S
F1 F 0.5244(7) 0.8719(6) 1.3301(5) 0.116(2) Uani 1 1 d U
F2 F 0.4623(6) 0.6141(4) 1.1024(4) 0.0819(18) Uani 1 1 d .
N1 N 0.6185(6) 0.6125(4) 0.6718(5) 0.0381(15) Uani 1 1 d .
N2 N 0.4616(6) 0.5778(5) 0.7756(5) 0.0506(18) Uani 1 1 d .
N3 N 0.5624(6) 0.6302(4) 0.8188(5) 0.0410(16) Uani 1 1 d .
N4 N 0.2348(6) 0.7630(4) 0.9719(5) 0.0406(16) Uani 1 1 d .
N5 N 0.1966(7) 0.7535(5) 1.0637(6) 0.062(2) Uani 1 1 d .
N6 N 0.1164(6) 0.8824(4) 1.0076(4) 0.0409(16) Uani 1 1 d .
O1 O 0.4915(5) 0.8101(4) 0.8870(4) 0.0481(14) Uani 1 1 d .
H1 H 0.5703 0.8204 0.8797 0.072 Uiso 1 1 calc R
O2 O -0.1625(5) 0.9247(4) 1.0606(4) 0.0504(14) Uani 1 1 d .
H2B H -0.2046 0.9747 1.0707 0.060 Uiso 1 1 d R
H2C H -0.2006 0.9087 1.0077 0.060 Uiso 1 1 d R
O3 O -0.0658(5) 0.9504(4) 0.8603(4) 0.0417(13) Uani 1 1 d .
O4 O -0.2499(5) 0.8696(5) 0.8850(4) 0.0591(17) Uani 1 1 d .
O5 O -0.1215(5) 0.6852(3) 0.6302(4) 0.0376(12) Uani 1 1 d .
O6 O 0.0581(5) 0.6129(3) 0.5886(4) 0.0377(12) Uani 1 1 d .
O7 O -0.3837(5) 0.6615(3) 0.4676(4) 0.0461(14) Uani 1 1 d .
H7B H -0.3677 0.6533 0.5257 0.055 Uiso 1 1 d R
H7C H -0.4596 0.6364 0.4541 0.055 Uiso 1 1 d R
O8 O -0.3773(5) 0.4266(4) 0.5374(4) 0.0451(14) Uani 1 1 d .
O9 O -0.1787(4) 0.4825(3) 0.5741(3) 0.0310(11) Uani 1 1 d .
O10 O 0.1261(4) 0.4061(3) 0.5668(3) 0.0343(12) Uani 1 1 d .
O11 O 0.2411(6) 0.3472(5) 0.6798(5) 0.076(2) Uani 1 1 d .
O12 O 0.8252(9) 0.7439(7) 0.1463(8) 0.152(4) Uani 1 1 d U
H12A H 0.8201 0.8028 0.1374 0.183 Uiso 1 1 d R
H12B H 0.8006 0.7340 0.2025 0.183 Uiso 1 1 d R
C1 C 0.5006(7) 0.5707(6) 0.6873(6) 0.050(2) Uani 1 1 d .
H1A H 0.4500 0.5388 0.6388 0.060 Uiso 1 1 calc R
C2 C 0.6533(8) 0.6503(5) 0.7564(6) 0.044(2) Uani 1 1 d .
H2A H 0.7310 0.6862 0.7702 0.052 Uiso 1 1 calc R
C3 C 0.5615(8) 0.6564(6) 0.9192(6) 0.049(2) Uani 1 1 d .
H3A H 0.6496 0.6773 0.9399 0.059 Uiso 1 1 calc R
H3B H 0.5352 0.6005 0.9527 0.059 Uiso 1 1 calc R
C4 C 0.4707(8) 0.7349(5) 0.9462(5) 0.0378(18) Uani 1 1 d .
C5 C 0.4899(7) 0.7693(6) 1.0496(5) 0.0413(19) Uani 1 1 d .
C6 C 0.5057(9) 0.8655(7) 1.0773(7) 0.062(3) Uani 1 1 d .
H6 H 0.5101 0.9084 1.0299 0.074 Uiso 1 1 calc R
C7 C 0.5152(10) 0.9010(9) 1.1682(9) 0.078(3) Uani 1 1 d .
H7A H 0.5255 0.9664 1.1831 0.093 Uiso 1 1 calc R
C8 C 0.5093(11) 0.8407(11) 1.2350(9) 0.084(3) Uani 1 1 d U
C9 C 0.4970(9) 0.7426(11) 1.2204(7) 0.086(4) Uani 1 1 d .
H9 H 0.4969 0.7016 1.2696 0.103 Uiso 1 1 calc R
C10 C 0.4847(9) 0.7104(8) 1.1233(7) 0.060(3) Uani 1 1 d .
C11 C 0.3268(7) 0.6992(5) 0.9283(6) 0.0413(19) Uani 1 1 d .
H11A H 0.3103 0.6922 0.8602 0.050 Uiso 1 1 calc R
H11B H 0.3126 0.6368 0.9531 0.050 Uiso 1 1 calc R
C12 C 0.1273(10) 0.8276(7) 1.0797(7) 0.063(3) Uani 1 1 d .
H12 H 0.0881 0.8411 1.1380 0.076 Uiso 1 1 calc R
C13 C 0.1864(8) 0.8414(5) 0.9418(6) 0.044(2) Uani 1 1 d .
H13 H 0.2007 0.8640 0.8820 0.052 Uiso 1 1 calc R
C14 C -0.1679(8) 0.9048(5) 0.8311(5) 0.0376(18) Uani 1 1 d .
C15 C -0.1967(7) 0.8971(5) 0.7266(5) 0.0336(17) Uani 1 1 d .
C16 C -0.3238(8) 0.9085(5) 0.6974(6) 0.045(2) Uani 1 1 d .
H16 H -0.3868 0.9190 0.7436 0.054 Uiso 1 1 calc R
C17 C -0.3606(9) 0.9052(6) 0.6046(6) 0.053(2) Uani 1 1 d .
H17 H -0.4471 0.9137 0.5884 0.064 Uiso 1 1 calc R
C18 C -0.2720(9) 0.8896(5) 0.5359(7) 0.054(2) Uani 1 1 d .
H18 H -0.2963 0.8882 0.4721 0.065 Uiso 1 1 calc R
C19 C -0.1429(8) 0.8756(5) 0.5620(6) 0.046(2) Uani 1 1 d .
H19 H -0.0818 0.8641 0.5146 0.055 Uiso 1 1 calc R
C20 C -0.1036(8) 0.8783(5) 0.6564(5) 0.0351(17) Uani 1 1 d .
C21 C 0.0343(7) 0.8591(5) 0.6753(5) 0.0325(16) Uani 1 1 d .
C22 C 0.1218(8) 0.9364(6) 0.6981(6) 0.048(2) Uani 1 1 d .
H22 H 0.0913 0.9974 0.7064 0.058 Uiso 1 1 calc R
C23 C 0.2518(9) 0.9240(7) 0.7086(6) 0.058(2) Uani 1 1 d .
H23 H 0.3095 0.9768 0.7215 0.070 Uiso 1 1 calc R
C24 C 0.2989(8) 0.8335(6) 0.7002(5) 0.049(2) Uani 1 1 d .
H24 H 0.3871 0.8248 0.7103 0.058 Uiso 1 1 calc R
C25 C 0.2134(7) 0.7572(6) 0.6769(5) 0.0428(19) Uani 1 1 d .
H25 H 0.2446 0.6963 0.6710 0.051 Uiso 1 1 calc R
C26 C 0.0824(7) 0.7681(5) 0.6618(5) 0.0317(16) Uani 1 1 d .
C27 C 0.0003(7) 0.6825(5) 0.6242(5) 0.0305(16) Uani 1 1 d .
C28 C 0.1449(7) 0.3901(6) 0.6524(6) 0.0406(19) Uani 1 1 d .
C29 C 0.0524(7) 0.4262(6) 0.7253(5) 0.0406(19) Uani 1 1 d .
C30 C 0.0973(9) 0.4969(7) 0.7932(6) 0.059(2) Uani 1 1 d .
H30 H 0.1848 0.5185 0.7931 0.071 Uiso 1 1 calc R
C31 C 0.0160(10) 0.5357(8) 0.8604(7) 0.069(3) Uani 1 1 d .
H31 H 0.0470 0.5836 0.9049 0.083 Uiso 1 1 calc R
C32 C -0.1137(9) 0.5013(7) 0.8602(6) 0.063(3) Uani 1 1 d .
H32 H -0.1705 0.5259 0.9056 0.075 Uiso 1 1 calc R
C33 C -0.1591(8) 0.4315(6) 0.7935(6) 0.047(2) Uani 1 1 d .
H33 H -0.2464 0.4095 0.7941 0.056 Uiso 1 1 calc R
C34 C -0.0756(7) 0.3929(5) 0.7242(5) 0.0377(18) Uani 1 1 d .
C35 C -0.1271(7) 0.3104(5) 0.6603(5) 0.0357(18) Uani 1 1 d .
C36 C -0.0860(9) 0.2200(6) 0.6713(7) 0.054(2) Uani 1 1 d .
H36 H -0.0182 0.2123 0.7138 0.065 Uiso 1 1 calc R
C37 C -0.1417(10) 0.1419(6) 0.6217(7) 0.062(3) Uani 1 1 d .
H37 H -0.1103 0.0822 0.6298 0.074 Uiso 1 1 calc R
C38 C -0.2460(10) 0.1501(6) 0.5585(7) 0.059(3) Uani 1 1 d .
H38 H -0.2863 0.0966 0.5257 0.071 Uiso 1 1 calc R
C39 C -0.2858(8) 0.2387(5) 0.5469(6) 0.045(2) Uani 1 1 d .
H39 H -0.3556 0.2452 0.5058 0.054 Uiso 1 1 calc R
C40 C -0.2289(7) 0.3185(5) 0.5925(5) 0.0330(17) Uani 1 1 d .
C41 C -0.2673(7) 0.4140(5) 0.5663(5) 0.0349(18) Uani 1 1 d .

loop_
_atom_site_aniso_label
_atom_site_aniso_U_11
_atom_site_aniso_U_22
_atom_site_aniso_U_33
_atom_site_aniso_U_23
_atom_site_aniso_U_13
_atom_site_aniso_U_12
Co1 0.0189(7) 0.0273(7) 0.0379(8) -0.0032(6) 0.0010(6) 0.0055(5)
Co2 0.0208(5) 0.0313(5) 0.0424(7) -0.0036(4) -0.0014(4) 0.0064(4)
Co3 0.0265(8) 0.0430(8) 0.0348(9) -0.0043(6) -0.0012(6) 0.0069(6)
F1 0.100(4) 0.158(4) 0.082(4) -0.030(3) -0.004(3) -0.009(4)
F2 0.096(5) 0.087(4) 0.067(4) 0.026(3) 0.014(3) 0.014(4)
N1 0.029(4) 0.039(3) 0.046(4) -0.010(3) 0.003(3) 0.002(3)
N2 0.036(4) 0.057(4) 0.057(5) -0.010(4) 0.013(3) -0.004(3)
N3 0.026(4) 0.049(4) 0.048(4) -0.006(3) 0.003(3) 0.006(3)
N4 0.034(4) 0.043(4) 0.045(4) 0.001(3) 0.002(3) 0.009(3)
N5 0.049(5) 0.077(5) 0.067(6) 0.027(4) 0.023(4) 0.031(4)
N6 0.041(4) 0.054(4) 0.028(4) -0.002(3) 0.001(3) 0.017(3)
O1 0.033(3) 0.060(3) 0.052(4) 0.009(3) 0.000(3) 0.002(3)
O2 0.032(3) 0.071(4) 0.048(4) 0.002(3) -0.001(3) 0.004(3)
O3 0.037(3) 0.049(3) 0.037(3) -0.009(2) -0.001(2) 0.002(3)
O4 0.040(3) 0.088(4) 0.047(4) 0.011(3) -0.005(3) -0.018(3)
O5 0.025(3) 0.033(3) 0.054(4) -0.009(2) -0.002(2) 0.002(2)
O6 0.032(3) 0.034(3) 0.046(3) -0.010(2) -0.006(2) 0.010(2)
O7 0.025(3) 0.052(3) 0.062(4) 0.009(3) -0.017(2) 0.003(2)
O8 0.021(3) 0.050(3) 0.063(4) -0.004(3) -0.009(2) 0.009(2)
O9 0.024(3) 0.024(2) 0.045(3) -0.001(2) 0.004(2) 0.003(2)
O10 0.020(3) 0.049(3) 0.035(3) 0.007(2) -0.001(2) 0.011(2)
O11 0.043(4) 0.129(6) 0.063(4) 0.042(4) 0.005(3) 0.034(4)
O12 0.123(7) 0.186(8) 0.159(7) 0.109(6) -0.016(6) 0.002(6)
C1 0.023(4) 0.060(5) 0.063(6) -0.016(5) 0.000(4) -0.001(4)
C2 0.034(5) 0.048(5) 0.047(5) -0.012(4) 0.002(4) 0.003(4)
C3 0.041(5) 0.068(6) 0.040(5) -0.001(4) 0.002(4) 0.024(4)
C4 0.042(5) 0.041(4) 0.030(4) -0.002(3) -0.002(3) 0.008(4)
C5 0.029(4) 0.062(5) 0.033(5) -0.001(4) -0.001(3) 0.007(4)
C6 0.052(6) 0.071(6) 0.058(6) -0.020(5) -0.006(5) 0.000(5)
C7 0.048(6) 0.105(9) 0.074(8) -0.031(7) -0.002(5) -0.003(6)
C8 0.062(6) 0.126(8) 0.056(6) -0.033(6) -0.002(5) -0.007(6)
C9 0.039(6) 0.181(13) 0.041(6) 0.035(7) 0.000(4) 0.007(7)
C10 0.048(6) 0.088(7) 0.046(6) 0.007(5) 0.006(4) 0.010(5)
C11 0.032(4) 0.042(4) 0.050(5) 0.000(4) 0.004(4) 0.008(3)
C12 0.072(7) 0.076(6) 0.046(6) 0.013(5) 0.023(5) 0.031(5)
C13 0.046(5) 0.052(5) 0.034(5) 0.006(4) 0.008(4) 0.016(4)
C14 0.040(5) 0.036(4) 0.035(5) -0.002(3) -0.009(4) 0.001(4)
C15 0.038(4) 0.025(4) 0.036(4) -0.008(3) -0.007(3) -0.001(3)
C16 0.036(5) 0.042(4) 0.057(6) 0.005(4) -0.001(4) 0.004(4)
C17 0.047(5) 0.061(6) 0.052(6) 0.003(5) -0.020(5) 0.001(4)
C18 0.069(7) 0.043(5) 0.049(6) 0.000(4) -0.027(5) -0.004(4)
C19 0.053(5) 0.037(4) 0.046(5) 0.000(4) 0.001(4) -0.002(4)
C20 0.048(5) 0.026(4) 0.031(4) -0.004(3) -0.009(3) 0.000(3)
C21 0.029(4) 0.036(4) 0.031(4) -0.004(3) -0.001(3) -0.005(3)
C22 0.054(6) 0.043(5) 0.045(5) -0.007(4) -0.005(4) -0.006(4)
C23 0.045(6) 0.072(6) 0.054(6) -0.003(5) -0.007(4) -0.026(5)
C24 0.037(5) 0.072(6) 0.034(5) -0.009(4) -0.006(4) -0.012(4)
C25 0.032(4) 0.058(5) 0.038(5) -0.001(4) -0.001(3) 0.003(4)
C26 0.022(4) 0.038(4) 0.034(4) -0.003(3) 0.000(3) 0.000(3)
C27 0.035(4) 0.029(4) 0.028(4) -0.002(3) -0.003(3) 0.006(3)
C28 0.023(4) 0.057(5) 0.044(5) 0.013(4) -0.001(3) 0.005(4)
C29 0.033(4) 0.052(5) 0.038(5) 0.007(4) 0.003(3) 0.002(4)
C30 0.040(5) 0.079(6) 0.056(6) -0.006(5) -0.005(4) -0.010(5)
C31 0.056(6) 0.094(8) 0.053(6) -0.012(5) -0.002(5) -0.005(6)
C32 0.056(6) 0.089(7) 0.043(6) -0.011(5) 0.010(5) 0.016(5)
C33 0.030(4) 0.070(6) 0.039(5) -0.003(4) 0.002(4) 0.005(4)
C34 0.031(4) 0.043(4) 0.039(5) 0.011(4) -0.007(3) 0.001(3)
C35 0.027(4) 0.043(4) 0.037(5) 0.006(4) 0.007(3) 0.001(3)
C36 0.049(5) 0.051(5) 0.066(6) 0.024(5) -0.001(5) 0.012(4)
C37 0.077(7) 0.032(5) 0.078(7) 0.013(5) 0.007(6) 0.010(5)
C38 0.080(7) 0.032(4) 0.065(7) 0.005(4) 0.004(5) -0.003(4)
C39 0.049(5) 0.040(5) 0.045(5) 0.003(4) 0.009(4) -0.002(4)
C40 0.026(4) 0.037(4) 0.036(4) 0.002(3) 0.002(3) -0.001(3)
C41 0.036(5) 0.031(4) 0.037(5) -0.006(3) 0.008(4) 0.006(3)

loop_
_atom_type_symbol
_atom_type_description
_atom_type_scat_dispersion_real
_atom_type_scat_dispersion_imag
_atom_type_scat_source
C C 0.0033 0.0016 'International Tables Vol C Tables 4.2.6.8 and 6.1.1.4'
H H 0.0000 0.0000 'International Tables Vol C Tables 4.2.6.8 and 6.1.1.4'
N N 0.0061 0.0033 'International Tables Vol C Tables 4.2.6.8 and 6.1.1.4'
O O 0.0106 0.0060 'International Tables Vol C Tables 4.2.6.8 and 6.1.1.4'
Co Co 0.3494 0.9721 'International Tables Vol C Tables 4.2.6.8 and 6.1.1.4'
F F 0.0171 0.0103 'International Tables Vol C Tables 4.2.6.8 and 6.1.1.4'

loop_
_geom_angle_atom_site_label_1
_geom_angle_atom_site_label_2
_geom_angle_atom_site_label_3
_geom_angle
_geom_angle_site_symmetry_1
_geom_angle_site_symmetry_3
O6 Co1 O6 180.00(17) 2_566 .
O6 Co1 O9 91.09(18) 2_566 2_566
O6 Co1 O9 88.91(18) . 2_566
O6 Co1 O9 88.91(18) 2_566 .
O6 Co1 O9 91.09(18) . .
O9 Co1 O9 180.000(1) 2_566 .
O6 Co1 O10 93.03(19) 2_566 2_566
O6 Co1 O10 86.97(19) . 2_566
O9 Co1 O10 103.52(17) 2_566 2_566
O9 Co1 O10 76.48(17) . 2_566
O6 Co1 O10 86.97(19) 2_566 .
O6 Co1 O10 93.03(19) . .
O9 Co1 O10 76.48(17) 2_566 .
O9 Co1 O10 103.52(17) . .
O10 Co1 O10 180.000(1) 2_566 .
O5 Co2 O7 123.6(2) . .
O5 Co2 O9 94.4(2) . .
O7 Co2 O9 139.2(2) . .
O5 Co2 N1 90.1(2) . 1_455
O7 Co2 N1 95.2(2) . 1_455
O9 Co2 N1 99.3(2) . 1_455
O5 Co2 O10 90.48(19) . 2_566
O7 Co2 O10 86.9(2) . 2_566
O9 Co2 O10 77.71(18) . 2_566
N1 Co2 O10 177.0(2) 1_455 2_566
O5 Co2 H7B 117.6 . .
O7 Co2 H7B 21.0 . .
O9 Co2 H7B 147.2 . .
N1 Co2 H7B 74.9 1_455 .
O10 Co2 H7B 107.4 2_566 .
N6 Co3 N6 180.000(2) 2_577 .
N6 Co3 O2 88.3(2) 2_577 .
N6 Co3 O2 91.7(2) . .
N6 Co3 O2 91.7(2) 2_577 2_577
N6 Co3 O2 88.3(2) . 2_577
O2 Co3 O2 180.0(3) . 2_577
N6 Co3 O3 91.0(2) 2_577 2_577
N6 Co3 O3 89.0(2) . 2_577
O2 Co3 O3 89.5(2) . 2_577
O2 Co3 O3 90.5(2) 2_577 2_577
N6 Co3 O3 89.0(2) 2_577 .
N6 Co3 O3 91.0(2) . .
O2 Co3 O3 90.5(2) . .
O2 Co3 O3 89.5(2) 2_577 .
O3 Co3 O3 180.000(2) 2_577 .
C2 N1 C1 102.8(7) . .
C2 N1 Co2 124.2(5) . 1_655
C1 N1 Co2 132.4(6) . 1_655
C1 N2 N3 101.8(6) . .
C2 N3 N2 110.1(7) . .
C2 N3 C3 128.6(7) . .
N2 N3 C3 121.3(6) . .
C13 N4 N5 108.5(6) . .
C13 N4 C11 130.9(7) . .
N5 N4 C11 120.1(6) . .
C12 N5 N4 101.8(7) . .
C13 N6 C12 103.2(7) . .
C13 N6 Co3 129.2(5) . .
C12 N6 Co3 127.5(5) . .
C4 O1 H1 109.5 . .
Co3 O2 H2B 93.5 . .
Co3 O2 H2C 95.1 . .
H2B O2 H2C 94.1 . .
C14 O3 Co3 131.9(5) . .
C27 O5 Co2 128.5(4) . .
C27 O6 Co1 133.0(5) . .
Co2 O7 H7B 36.1 . .
Co2 O7 H7C 123.8 . .
H7B O7 H7C 108.0 . .
C41 O9 Co2 109.9(4) . .
C41 O9 Co1 129.6(4) . .
Co2 O9 Co1 101.43(19) . .
C28 O10 Co1 132.3(5) . .
C28 O10 Co2 129.7(4) . 2_566
Co1 O10 Co2 94.41(19) . 2_566
H12A O12 H12B 108.9 . .
N2 C1 N1 115.1(8) . .
N2 C1 H1A 122.5 . .
N1 C1 H1A 122.5 . .
N1 C2 N3 110.2(7) . .
N1 C2 H2A 124.9 . .
N3 C2 H2A 124.9 . .
N3 C3 C4 113.5(6) . .
N3 C3 H3A 108.9 . .
C4 C3 H3A 108.9 . .
N3 C3 H3B 108.9 . .
C4 C3 H3B 108.9 . .
H3A C3 H3B 107.7 . .
O1 C4 C5 111.0(6) . .
O1 C4 C3 110.0(6) . .
C5 C4 C3 110.6(6) . .
O1 C4 C11 104.9(6) . .
C5 C4 C11 109.7(6) . .
C3 C4 C11 110.5(6) . .
C10 C5 C6 114.5(8) . .
C10 C5 C4 123.9(8) . .
C6 C5 C4 121.4(7) . .
C7 C6 C5 124.4(11) . .
C7 C6 H6 117.8 . .
C5 C6 H6 117.8 . .
C8 C7 C6 117.9(12) . .
C8 C7 H7A 121.1 . .
C6 C7 H7A 121.1 . .
C7 C8 C9 125.5(11) . .
C7 C8 F1 121.1(13) . .
C9 C8 F1 113.3(13) . .
C8 C9 C10 113.5(10) . .
C8 C9 H9 123.3 . .
C10 C9 H9 123.3 . .
C5 C10 F2 118.4(8) . .
C5 C10 C9 124.1(11) . .
F2 C10 C9 117.5(9) . .
N4 C11 C4 112.9(6) . .
N4 C11 H11A 109.0 . .
C4 C11 H11A 109.0 . .
N4 C11 H11B 109.0 . .
C4 C11 H11B 109.0 . .
H11A C11 H11B 107.8 . .
N5 C12 N6 115.7(8) . .
N5 C12 H12 122.1 . .
N6 C12 H12 122.1 . .
N6 C13 N4 110.7(7) . .
N6 C13 H13 124.6 . .
N4 C13 H13 124.6 . .
O4 C14 O3 123.0(7) . .
O4 C14 C15 118.3(7) . .
O3 C14 C15 118.6(7) . .
C16 C15 C20 117.9(7) . .
C16 C15 C14 117.9(7) . .
C20 C15 C14 124.2(7) . .
C17 C16 C15 123.0(8) . .
C17 C16 H16 118.5 . .
C15 C16 H16 118.5 . .
C18 C17 C16 120.0(8) . .
C18 C17 H17 120.0 . .
C16 C17 H17 120.0 . .
C17 C18 C19 119.0(8) . .
C17 C18 H18 120.5 . .
C19 C18 H18 120.5 . .
C20 C19 C18 121.8(8) . .
C20 C19 H19 119.1 . .
C18 C19 H19 119.1 . .
C19 C20 C15 118.2(7) . .
C19 C20 C21 116.9(7) . .
C15 C20 C21 124.8(7) . .
C22 C21 C26 118.7(7) . .
C22 C21 C20 118.1(7) . .
C26 C21 C20 122.9(6) . .
C23 C22 C21 120.8(8) . .
C23 C22 H22 119.6 . .
C21 C22 H22 119.6 . .
C22 C23 C24 120.7(8) . .
C22 C23 H23 119.7 . .
C24 C23 H23 119.7 . .
C25 C24 C23 118.8(8) . .
C25 C24 H24 120.6 . .
C23 C24 H24 120.6 . .
C24 C25 C26 121.8(8) . .
C24 C25 H25 119.1 . .
C26 C25 H25 119.1 . .
C25 C26 C21 119.1(7) . .
C25 C26 C27 117.7(6) . .
C21 C26 C27 123.0(6) . .
O6 C27 O5 124.4(7) . .
O6 C27 C26 117.5(6) . .
O5 C27 C26 118.0(6) . .
O11 C28 O10 122.9(7) . .
O11 C28 C29 118.1(7) . .
O10 C28 C29 118.9(7) . .
C34 C29 C30 120.3(7) . .
C34 C29 C28 120.9(7) . .
C30 C29 C28 118.8(7) . .
C31 C30 C29 121.8(8) . .
C31 C30 H30 119.1 . .
C29 C30 H30 119.1 . .
C30 C31 C32 118.1(9) . .
C30 C31 H31 121.0 . .
C32 C31 H31 121.0 . .
C33 C32 C31 120.6(8) . .
C33 C32 H32 119.7 . .
C31 C32 H32 119.7 . .
C32 C33 C34 121.0(8) . .
C32 C33 H33 119.5 . .
C34 C33 H33 119.5 . .
C29 C34 C33 118.3(7) . .
C29 C34 C35 123.1(7) . .
C33 C34 C35 118.3(7) . .
C36 C35 C40 116.9(7) . .
C36 C35 C34 120.4(7) . .
C40 C35 C34 122.3(6) . .
C37 C36 C35 121.8(9) . .
C37 C36 H36 119.1 . .
C35 C36 H36 119.1 . .
C36 C37 C38 120.8(8) . .
C36 C37 H37 119.6 . .
C38 C37 H37 119.6 . .
C39 C38 C37 117.5(9) . .
C39 C38 H38 121.3 . .
C37 C38 H38 121.3 . .
C38 C39 C40 123.1(9) . .
C38 C39 H39 118.4 . .
C40 C39 H39 118.4 . .
C39 C40 C35 119.7(7) . .
C39 C40 C41 119.5(7) . .
C35 C40 C41 120.7(7) . .
O8 C41 O9 121.3(6) . .
O8 C41 C40 121.8(7) . .
O9 C41 C40 116.9(6) . .

loop_
_geom_bond_atom_site_label_1
_geom_bond_atom_site_label_2
_geom_bond_distance
_geom_bond_site_symmetry_2
Co1 O6 2.013(5) 2_566
Co1 O6 2.013(5) .
Co1 O9 2.122(4) 2_566
Co1 O9 2.122(4) .
Co1 O10 2.156(4) 2_566
Co1 O10 2.156(4) .
Co2 O5 1.987(5) .
Co2 O7 1.992(5) .
Co2 O9 2.010(4) .
Co2 N1 2.072(6) 1_455
Co2 O10 2.204(5) 2_566
Co2 H7B 1.3978 .
Co3 N6 2.102(6) 2_577
Co3 N6 2.102(6) .
Co3 O2 2.134(5) .
Co3 O2 2.134(5) 2_577
Co3 O3 2.136(5) 2_577
Co3 O3 2.136(5) .
F1 C8 1.387(12) .
F2 C10 1.372(11) .
N1 C2 1.311(10) .
N1 C1 1.338(9) .
N1 Co2 2.072(6) 1_655
N2 C1 1.309(10) .
N2 N3 1.351(9) .
N3 C2 1.316(9) .
N3 C3 1.437(10) .
N4 C13 1.329(9) .
N4 N5 1.367(9) .
N4 C11 1.449(9) .
N5 C12 1.303(10) .
N6 C13 1.300(9) .
N6 C12 1.323(10) .
O1 C4 1.396(9) .
O1 H1 0.8200 .
O2 H2B 0.8500 .
O2 H2C 0.8500 .
O3 C14 1.248(9) .
O4 C14 1.240(9) .
O5 C27 1.254(8) .
O6 C27 1.252(8) .
O7 H7B 0.8499 .
O7 H7C 0.8500 .
O8 C41 1.223(9) .
O9 C41 1.283(8) .
O10 C28 1.257(9) .
O10 Co2 2.204(5) 2_566
O11 C28 1.257(9) .
O12 H12A 0.8501 .
O12 H12B 0.8500 .
C1 H1A 0.9300 .
C2 H2A 0.9300 .
C3 C4 1.516(10) .
C3 H3A 0.9700 .
C3 H3B 0.9700 .
C4 C5 1.513(10) .
C4 C11 1.543(10) .
C5 C10 1.370(12) .
C5 C6 1.382(11) .
C6 C7 1.344(13) .
C6 H6 0.9300 .
C7 C8 1.308(16) .
C7 H7A 0.9300 .
C8 C9 1.380(16) .
C9 C10 1.415(13) .
C9 H9 0.9300 .
C11 H11A 0.9700 .
C11 H11B 0.9700 .
C12 H12 0.9300 .
C13 H13 0.9300 .
C14 C15 1.496(10) .
C15 C16 1.385(10) .
C15 C20 1.400(10) .
C16 C17 1.355(11) .
C16 H16 0.9300 .
C17 C18 1.346(12) .
C17 H17 0.9300 .
C18 C19 1.399(12) .
C18 H18 0.9300 .
C19 C20 1.385(10) .
C19 H19 0.9300 .
C20 C21 1.480(10) .
C21 C22 1.388(10) .
C21 C26 1.400(9) .
C22 C23 1.361(12) .
C22 H22 0.9300 .
C23 C24 1.385(12) .
C23 H23 0.9300 .
C24 C25 1.367(10) .
C24 H24 0.9300 .
C25 C26 1.376(10) .
C25 H25 0.9300 .
C26 C27 1.494(10) .
C28 C29 1.486(10) .
C29 C34 1.366(10) .
C29 C30 1.390(11) .
C30 C31 1.371(12) .
C30 H30 0.9300 .
C31 C32 1.387(13) .
C31 H31 0.9300 .
C32 C33 1.372(12) .
C32 H32 0.9300 .
C33 C34 1.403(10) .
C33 H33 0.9300 .
C34 C35 1.491(11) .
C35 C36 1.381(10) .
C35 C40 1.424(10) .
C36 C37 1.357(12) .
C36 H36 0.9300 .
C37 C38 1.402(13) .
C37 H37 0.9300 .
C38 C39 1.354(11) .
C38 H38 0.9300 .
C39 C40 1.356(10) .
C39 H39 0.9300 .
C40 C41 1.490(9) .

loop_
_geom_hbond_atom_site_label_D
_geom_hbond_atom_site_label_H
_geom_hbond_atom_site_label_A
_geom_hbond_distance_DH
_geom_hbond_distance_HA
_geom_hbond_distance_DA
_geom_hbond_angle_DHA
_geom_hbond_site_symmetry_A
O1 H1 O4 0.82 1.93 2.732(8) 166.2 1_655
O2 H2B N6 0.85 2.48 2.951(8) 115.5 2_577
O2 H2C O4 0.85 1.84 2.676(8) 168.6 .
O7 H7B N1 0.85 2.18 3.003(8) 163.9 1_455
O7 H7C O8 0.85 1.85 2.677(7) 162.7 2_466
O12 H12A O2 0.85 2.09 2.883(10) 155.6 1_654
O12 H12B O11 0.85 2.11 2.905(11) 156.2 2_666
